data_7719525
loop_
_publ_author_name
'Miyazaki, Tomoyuki'
'Suginome, Shun'
'Nakamura, Taiji'
'Tanaka, Hiromasa'
'Yoshizawa, Kazunari'
'Nishibayashi, Yoshiaki'

_publ_section_title
;
 Reactivity of a molybdenum-nitride complex bearing an NHC-based PCP-type
 pincer ligand toward unsaturated substrates.
;
_journal_issue 42
_journal_name_full 'Dalton transactions (Cambridge, England : 2003)'
_journal_page_first 15864
_journal_page_last 15872
_journal_paper_doi 10.1039/d5dt02036k
_journal_volume 54
_journal_year 2025
_chemical_formula_moiety 'I, C26 H44 Mo N3 O P2, 2(C4 H8 O)'
_chemical_formula_sum 'C34 H59 I Mo N3 O3 P2'
_chemical_formula_weight 842.62
_space_group_crystal_system monoclinic
_space_group_IT_number 14
_space_group_name_Hall '-P 2yn'
_space_group_name_H-M_alt 'P 1 21/n 1'
_atom_sites_solution_hydrogens geom
_atom_sites_solution_primary dual
_audit_creation_date 2025-06-26
_audit_creation_method
;
Olex2 1.5
(compiled 2025.05.31 svn.r86d253d1 for OlexSys, GUI svn.r7254)
;
_audit_update_record
;
2025-08-14 deposited with the CCDC.	2025-09-30 downloaded from the CCDC.
;
_cell_angle_alpha 90
_cell_angle_beta 96.190(2)
_cell_angle_gamma 90
_cell_formula_units_Z 4
_cell_length_a 17.7864(4)
_cell_length_b 12.2202(3)
_cell_length_c 17.8968(5)
_cell_measurement_reflns_used 13268
_cell_measurement_temperature 93
_cell_measurement_theta_max 31.1690
_cell_measurement_theta_min 2.1090
_cell_volume 3867.25(17)
_computing_cell_refinement 'CrysAlisPro 1.171.41.99a (Rigaku OD, 2021)'
_computing_data_collection 'CrysAlisPro 1.171.41.99a (Rigaku OD, 2021)'
_computing_data_reduction 'CrysAlisPro 1.171.41.99a (Rigaku OD, 2021)'
_computing_molecular_graphics 'Olex2 1.5 (Dolomanov et al., 2009)'
_computing_publication_material 'Olex2 1.5 (Dolomanov et al., 2009)'
_computing_structure_refinement 'SHELXL 2019/2 (Sheldrick, 2015)'
_computing_structure_solution 'SHELXT 2018/2 (Sheldrick, 2018)'
_diffrn_ambient_temperature 93
_diffrn_detector 'Hybrid Pixel Array Detector'
_diffrn_detector_area_resol_mean 10.0000
_diffrn_detector_type HyPix
_diffrn_measured_fraction_theta_full 0.999
_diffrn_measured_fraction_theta_max 0.779
_diffrn_measurement_details
;
List of Runs (angles in degrees, time in seconds):

  # Type    Start    End  Width  t~exp~   \w     \q     \k     \f   Frames
#--------------------------------------------------------------------------
  1  \w    -69.00  13.00   0.50    4.86    --    5.71 -19.00 144.00  164
  2  \w     -3.00  80.00   0.50    4.86    --    5.71  19.00 -47.00  166
  3  \w    -60.00   2.00   0.50    4.86    --   -4.78 -57.00  60.00  124
  4  \w    -18.00   7.00   0.50    4.86    --    5.71 -37.00 -90.00   50
;
_diffrn_measurement_device 'four-circle diffractometer'
_diffrn_measurement_device_type 'ROD, Synergy Custom DW system, HyPix'
_diffrn_measurement_method '\w scans'
_diffrn_orient_matrix_type 'CrysAlisPro convention (1999,Acta A55,543-557)'
_diffrn_orient_matrix_UB_11 -0.0132628000
_diffrn_orient_matrix_UB_12 -0.0094363000
_diffrn_orient_matrix_UB_13 -0.0382714000
_diffrn_orient_matrix_UB_21 0.0375339000
_diffrn_orient_matrix_UB_22 -0.0107895000
_diffrn_orient_matrix_UB_23 -0.0078610000
_diffrn_orient_matrix_UB_31 -0.0049625000
_diffrn_orient_matrix_UB_32 -0.0562416000
_diffrn_orient_matrix_UB_33 0.0079248000
_diffrn_radiation_monochromator mirror
_diffrn_radiation_probe x-ray
_diffrn_radiation_type 'Mo K\a'
_diffrn_radiation_wavelength 0.71073
_diffrn_reflns_av_R_equivalents 0.0388
_diffrn_reflns_av_unetI/netI 0.0411
_diffrn_reflns_Laue_measured_fraction_full 0.999
_diffrn_reflns_Laue_measured_fraction_max 0.779
_diffrn_reflns_limit_h_max 22
_diffrn_reflns_limit_h_min -25
_diffrn_reflns_limit_k_max 16
_diffrn_reflns_limit_k_min -14
_diffrn_reflns_limit_l_max 23
_diffrn_reflns_limit_l_min -22
_diffrn_reflns_number 33552
_diffrn_reflns_point_group_measured_fraction_full 0.999
_diffrn_reflns_point_group_measured_fraction_max 0.779
_diffrn_reflns_theta_full 25.242
_diffrn_reflns_theta_max 31.068
_diffrn_reflns_theta_min 2.026
_diffrn_source 'Rotating-anode X-ray tube'
_diffrn_source_type 'Rigaku (Mo) X-ray Source'
_exptl_absorpt_coefficient_mu 1.255
_exptl_absorpt_correction_T_max 1.00000
_exptl_absorpt_correction_T_min 0.42278
_exptl_absorpt_correction_type multi-scan
_exptl_absorpt_process_details
;
CrysAlisPro 1.171.41.99a (Rigaku Oxford Diffraction, 2021)
Empirical absorption correction using spherical harmonics,
implemented in SCALE3 ABSPACK scaling algorithm.
;
_exptl_crystal_colour pink
_exptl_crystal_colour_primary pink
_exptl_crystal_density_diffrn 1.447
_exptl_crystal_description needle
_exptl_crystal_F_000 1732
_exptl_crystal_size_max 0.5
_exptl_crystal_size_mid 0.1
_exptl_crystal_size_min 0.1
_refine_diff_density_max 2.527
_refine_diff_density_min -1.968
_refine_diff_density_rms 0.105
_refine_ls_extinction_method none
_refine_ls_goodness_of_fit_ref 1.046
_refine_ls_hydrogen_treatment constr
_refine_ls_matrix_type full
_refine_ls_number_parameters 551
_refine_ls_number_reflns 9675
_refine_ls_number_restraints 92
_refine_ls_restrained_S_all 1.055
_refine_ls_R_factor_all 0.0598
_refine_ls_R_factor_gt 0.0411
_refine_ls_shift/su_max 0.001
_refine_ls_shift/su_mean 0.000
_refine_ls_structure_factor_coef Fsqd
_refine_ls_weighting_details 'w=1/[\s^2^(Fo^2^)+(0.0432P)^2^+7.8468P] where P=(Fo^2^+2Fc^2^)/3'
_refine_ls_weighting_scheme calc
_refine_ls_wR_factor_gt 0.0962
_refine_ls_wR_factor_ref 0.1057
_reflns_Friedel_coverage 0.000
_reflns_number_gt 7523
_reflns_number_total 9675
_reflns_threshold_expression 'I > 2\s(I)'
_cod_data_source_file d5dt02036k3.cif
_cod_data_source_block 2
_cod_depositor_comments 'Adding full bibliography for 7719525--7719529.cif.'
_cod_database_code 7719525
_shelx_shelxl_version_number 2019/2
_shelx_space_group_comment
;
The symmetry employed for this shelxl refinement is uniquely defined
by the following loop, which should always be used as a source of
symmetry information in preference to the above space-group names.
They are only intended as comments.
;
_shelx_estimated_absorpt_t_max 0.885
_shelx_estimated_absorpt_t_min 0.573
_reflns_odcompleteness_completeness 99.94
_reflns_odcompleteness_iscentric 1
_reflns_odcompleteness_theta 26.32
_olex2_refinement_description
;
1. Fixed Uiso
 At 1.2 times of:
  All C(H) groups, All C(H,H) groups
 At 1.5 times of:
  All C(H,H,H) groups
2. Uiso/Uaniso restraints and constraints
O2 \\sim C30 \\sim C29 \\sim C28 \\sim C27: within 2A with sigma of 0.04 and
sigma for terminal atoms of 0.08 within 2A
3. Rigid body (RIGU) restrains
 N2, C3B, C3A, P1B, P1A
 with sigma for 1-2 distances of 0.004 and sigma for 1-3 distances of 0.004
 C13B, C11B, C12B, C14B
 with sigma for 1-2 distances of 0.004 and sigma for 1-3 distances of 0.004
 O2, C30, C29, C28, C27
 with sigma for 1-2 distances of 0.004 and sigma for 1-3 distances of 0.004
4. Others
 Sof(P1B)=Sof(C14B)=Sof(H14A)=Sof(H14B)=Sof(H14C)=Sof(C13B)=Sof(H13A)=
 Sof(H13B)=Sof(H13C)=Sof(C12B)=Sof(H12A)=Sof(H12B)=Sof(H12C)=Sof(C11B)=
 Sof(C15B)=Sof(C18B)=Sof(H18A)=Sof(H18B)=Sof(H18C)=Sof(C16B)=Sof(H16A)=
 Sof(H16B)=Sof(H16C)=Sof(C17B)=Sof(H17A)=Sof(H17B)=Sof(H17C)=Sof(C3B)=Sof(H3BA)=
 Sof(H3BB)=1-FVAR(1)
 Sof(C3A)=Sof(H3AA)=Sof(H3AB)=Sof(C18A)=Sof(H18D)=Sof(H18E)=Sof(H18F)=
 Sof(C15A)=Sof(C16A)=Sof(H16D)=Sof(H16E)=Sof(H16F)=Sof(C17A)=Sof(H17D)=
 Sof(H17E)=Sof(H17F)=Sof(C12A)=Sof(H12D)=Sof(H12E)=Sof(H12F)=Sof(C11A)=
 Sof(C14A)=Sof(H14D)=Sof(H14E)=Sof(H14F)=Sof(C13A)=Sof(H13D)=Sof(H13E)=
 Sof(H13F)=Sof(P1A)=FVAR(1)
 Fixed Sof: O3(0.5) O4(0.5) C14(0.5) H14G(0.5) H14H(0.5) C3(0.5) H3A(0.5)
 H3B(0.5) C11(0.5) H11A(0.5) H11B(0.5) C16(0.5) H16G(0.5) H16H(0.5) C12(0.5)
 H12G(0.5) H12H(0.5) C31(0.5) H31A(0.5) H31B(0.5) C18(0.5) H18G(0.5) H18H(0.5)
 C17(0.5) H17G(0.5) H17H(0.5)
5.a Secondary CH2 refined with riding coordinates:
 C3A(H3AA,H3AB), C10(H10A,H10B), C29(H29A,H29B), C28(H28A,H28B), C27(H27A,
 H27B), C30(H30A,H30B), C3B(H3BA,H3BB), C14(H14G,H14H), C3(H3A,H3B), C11(H11A,
 H11B), C16(H16G,H16H), C12(H12G,H12H), C31(H31A,H31B), C18(H18G,H18H),
 C17(H17G,H17H)
5.b Aromatic/amide H refined with riding coordinates:
 C5(H5), C7(H7), C8(H8), C6(H6)
5.c Idealised Me refined as rotating group:
 C22(H22A,H22B,H22C), C21(H21A,H21B,H21C), C24(H24A,H24B,H24C), C25(H25A,H25B,
 H25C), C20(H20A,H20B,H20C), C26(H26A,H26B,H26C), C14B(H14A,H14B,H14C),
 C13B(H13A,H13B,H13C), C12B(H12A,H12B,H12C), C18B(H18A,H18B,H18C), C16B(H16A,
 H16B,H16C), C17B(H17A,H17B,H17C), C18A(H18D,H18E,H18F), C16A(H16D,H16E,H16F),
 C17A(H17D,H17E,H17F), C12A(H12D,H12E,H12F), C14A(H14D,H14E,H14F), C13A(H13D,
 H13E,H13F)
;
_olex2_submission_special_instructions 'No special instructions were received'
_oxdiff_exptl_absorpt_empirical_details
;
Empirical correction (ABSPACK) includes:
- Absorption correction using spherical harmonics
- Frame scaling
;
_oxdiff_exptl_absorpt_empirical_full_max 1.624
_oxdiff_exptl_absorpt_empirical_full_min 0.726

loop_
_space_group_symop_operation_xyz
'x, y, z'
'-x+1/2, y+1/2, -z+1/2'
'-x, -y, -z'
'x-1/2, -y-1/2, z-1/2'

loop_
_atom_site_label
_atom_site_type_symbol
_atom_site_fract_x
_atom_site_fract_y
_atom_site_fract_z
_atom_site_U_iso_or_equiv
_atom_site_adp_type
_atom_site_occupancy
_atom_site_site_symmetry_order
_atom_site_calc_flag
_atom_site_refinement_flags_posn
_atom_site_refinement_flags_adp
_atom_site_refinement_flags_occupancy
_atom_site_disorder_assembly
_atom_site_disorder_group
I1 I 0.09485(2) 0.29895(2) 0.84935(2) 0.03951(8) Uani 1 1 d . . . . .
Mo1 Mo 0.22666(2) 0.34154(2) 0.45102(2) 0.02104(7) Uani 1 1 d . . . . .
P2 P 0.21654(4) 0.48772(6) 0.54878(5) 0.02050(16) Uani 1 1 d . . . . .
P1B P 0.2959(5) 0.1858(8) 0.3940(5) 0.0190(11) Uani 0.424(17) 1 d . . P A 2
N2 N 0.40328(14) 0.3047(2) 0.48997(15) 0.0212(5) Uani 1 1 d . . . . .
N3 N 0.36697(13) 0.4483(2) 0.54769(15) 0.0209(5) Uani 1 1 d . . . . .
O1 O 0.06070(17) 0.2507(3) 0.44719(16) 0.0468(7) Uani 1 1 d . . . . .
N1 N 0.21455(16) 0.4172(2) 0.37419(17) 0.0302(6) Uani 1 1 d . . . . .
C4 C 0.46718(16) 0.3457(3) 0.53196(17) 0.0210(6) Uani 1 1 d . . . . .
C2 C 0.34236(16) 0.3669(2) 0.50006(18) 0.0205(6) Uani 1 1 d . . . . .
C9 C 0.44414(16) 0.4383(3) 0.56870(17) 0.0213(6) Uani 1 1 d . . . . .
C5 C 0.54189(18) 0.3091(3) 0.5412(2) 0.0309(8) Uani 1 1 d . . . . .
H5 H 0.557862 0.246159 0.516023 0.037 Uiso 1 1 calc R U . . .
C1 C 0.1159(2) 0.2779(3) 0.4488(2) 0.0322(8) Uani 1 1 d . . . . .
C19 C 0.16686(17) 0.6175(3) 0.51617(19) 0.0247(6) Uani 1 1 d . . . . .
C23 C 0.18723(19) 0.4353(3) 0.63959(19) 0.0279(7) Uani 1 1 d . . . . .
C3A C 0.4010(12) 0.2044(15) 0.4495(12) 0.032(4) Uani 0.576(17) 1 d . . P A 1
H3AA H 0.421384 0.144388 0.482924 0.039 Uiso 0.576(17) 1 calc R U P A 1
H3AB H 0.432279 0.210073 0.407128 0.039 Uiso 0.576(17) 1 calc R U P A 1
C22 C 0.1614(2) 0.7006(3) 0.5793(2) 0.0349(8) Uani 1 1 d . . . . .
H22A H 0.129716 0.670771 0.615902 0.052 Uiso 1 1 calc R U . . .
H22B H 0.138887 0.768567 0.558108 0.052 Uiso 1 1 calc R U . . .
H22C H 0.212119 0.715805 0.604199 0.052 Uiso 1 1 calc R U . . .
C7 C 0.56822(19) 0.4635(4) 0.6257(2) 0.0369(9) Uani 1 1 d . . . . .
H7 H 0.604543 0.502349 0.658251 0.044 Uiso 1 1 calc R U . . .
C8 C 0.49436(18) 0.5013(3) 0.61609(18) 0.0277(7) Uani 1 1 d . . . . .
H8 H 0.479001 0.565560 0.640133 0.033 Uiso 1 1 calc R U . . .
C10 C 0.31673(17) 0.5312(3) 0.5745(2) 0.0295(7) Uani 1 1 d . . . . .
H10A H 0.325742 0.602821 0.551195 0.035 Uiso 1 1 calc R U . . .
H10B H 0.326952 0.539039 0.629722 0.035 Uiso 1 1 calc R U . . .
C21 C 0.2099(2) 0.6699(3) 0.4550(2) 0.0303(7) Uani 1 1 d . . . . .
H21A H 0.258942 0.697105 0.477813 0.045 Uiso 1 1 calc R U . . .
H21B H 0.180273 0.730950 0.431696 0.045 Uiso 1 1 calc R U . . .
H21C H 0.217887 0.615152 0.416676 0.045 Uiso 1 1 calc R U . . .
C24 C 0.1008(2) 0.4197(3) 0.6329(2) 0.0375(9) Uani 1 1 d . . . . .
H24A H 0.076009 0.491421 0.629602 0.056 Uiso 1 1 calc R U . . .
H24B H 0.086935 0.380575 0.677151 0.056 Uiso 1 1 calc R U . . .
H24C H 0.084546 0.377250 0.587535 0.056 Uiso 1 1 calc R U . . .
C6 C 0.59110(18) 0.3706(4) 0.5892(2) 0.0391(9) Uani 1 1 d . . . . .
H6 H 0.642535 0.348580 0.597758 0.047 Uiso 1 1 calc R U . . .
C25 C 0.2236(2) 0.3217(3) 0.6508(2) 0.0410(9) Uani 1 1 d . . . . .
H25A H 0.204530 0.273920 0.608994 0.061 Uiso 1 1 calc R U . . .
H25B H 0.210825 0.290300 0.698168 0.061 Uiso 1 1 calc R U . . .
H25C H 0.278637 0.328463 0.652258 0.061 Uiso 1 1 calc R U . . .
C20 C 0.08745(18) 0.5878(3) 0.4780(2) 0.0331(8) Uani 1 1 d . . . . .
H20A H 0.092262 0.535780 0.437102 0.050 Uiso 1 1 calc R U . . .
H20B H 0.062011 0.654179 0.457666 0.050 Uiso 1 1 calc R U . . .
H20C H 0.057691 0.554500 0.515042 0.050 Uiso 1 1 calc R U . . .
C26 C 0.2118(3) 0.5051(3) 0.7097(2) 0.0433(9) Uani 1 1 d . . . . .
H26A H 0.266877 0.514317 0.714890 0.065 Uiso 1 1 calc R U . . .
H26B H 0.196801 0.468368 0.754473 0.065 Uiso 1 1 calc R U . . .
H26C H 0.187444 0.577010 0.704405 0.065 Uiso 1 1 calc R U . . .
C14B C 0.3510(10) 0.3059(14) 0.2831(12) 0.029(3) Uani 0.424(17) 1 d . . P A 2
H14A H 0.322188 0.365461 0.303049 0.043 Uiso 0.424(17) 1 calc R U P A 2
H14B H 0.355590 0.319241 0.229747 0.043 Uiso 0.424(17) 1 calc R U P A 2
H14C H 0.401570 0.302574 0.310849 0.043 Uiso 0.424(17) 1 calc R U P A 2
C13B C 0.3544(8) 0.1043(12) 0.2626(8) 0.033(3) Uani 0.424(17) 1 d . . P A 2
H13A H 0.401935 0.094779 0.295127 0.050 Uiso 0.424(17) 1 calc R U P A 2
H13B H 0.365468 0.120763 0.211325 0.050 Uiso 0.424(17) 1 calc R U P A 2
H13C H 0.324619 0.036822 0.262463 0.050 Uiso 0.424(17) 1 calc R U P A 2
C12B C 0.2316(7) 0.2069(13) 0.2437(8) 0.041(3) Uani 0.424(17) 1 d . . P A 2
H12A H 0.204072 0.137687 0.245992 0.061 Uiso 0.424(17) 1 calc R U P A 2
H12B H 0.239131 0.222914 0.191358 0.061 Uiso 0.424(17) 1 calc R U P A 2
H12C H 0.202245 0.266003 0.263576 0.061 Uiso 0.424(17) 1 calc R U P A 2
C11B C 0.3101(7) 0.1975(12) 0.2917(7) 0.022(2) Uani 0.424(17) 1 d . . P A 2
C29 C -0.0196(3) -0.3505(5) -0.2540(3) 0.0673(14) Uani 1 1 d . U . . .
H29A H -0.075122 -0.353525 -0.252757 0.081 Uiso 1 1 calc R U . . .
H29B H -0.005633 -0.398488 -0.294872 0.081 Uiso 1 1 calc R U . . .
C28 C 0.0205(3) -0.3831(5) -0.1809(3) 0.0730(15) Uani 1 1 d . U . . .
H28A H 0.035537 -0.461086 -0.181628 0.088 Uiso 1 1 calc R U . . .
H28B H -0.011915 -0.371913 -0.139956 0.088 Uiso 1 1 calc R U . . .
C27 C 0.0884(3) -0.3113(6) -0.1702(3) 0.0747(17) Uani 1 1 d . U . . .
H27A H 0.088165 -0.267708 -0.123624 0.090 Uiso 1 1 calc R U . . .
H27B H 0.135161 -0.355865 -0.166470 0.090 Uiso 1 1 calc R U . . .
C30 C 0.0062(3) -0.2356(5) -0.2644(3) 0.0730(16) Uani 1 1 d . U . . .
H30A H 0.003238 -0.215167 -0.318157 0.088 Uiso 1 1 calc R U . . .
H30B H -0.022734 -0.182340 -0.237211 0.088 Uiso 1 1 calc R U . . .
C15B C 0.2710(6) 0.0434(8) 0.4210(10) 0.033(3) Uani 0.424(17) 1 d . . P A 2
O2 O 0.0852(3) -0.2454(7) -0.2302(4) 0.154(3) Uani 1 1 d . U . . .
C18B C 0.2532(8) 0.0525(9) 0.5011(10) 0.043(4) Uani 0.424(17) 1 d . . P A 2
H18A H 0.298069 0.078339 0.532759 0.064 Uiso 0.424(17) 1 calc R U P A 2
H18B H 0.238341 -0.019422 0.518777 0.064 Uiso 0.424(17) 1 calc R U P A 2
H18C H 0.211639 0.104456 0.503867 0.064 Uiso 0.424(17) 1 calc R U P A 2
C16B C 0.1972(7) 0.0092(10) 0.3689(12) 0.054(4) Uani 0.424(17) 1 d . . P A 2
H16A H 0.158109 0.065181 0.371604 0.081 Uiso 0.424(17) 1 calc R U P A 2
H16B H 0.178649 -0.061117 0.385932 0.081 Uiso 0.424(17) 1 calc R U P A 2
H16C H 0.208997 0.002224 0.316891 0.081 Uiso 0.424(17) 1 calc R U P A 2
C17B C 0.3322(8) -0.0447(10) 0.4170(10) 0.038(3) Uani 0.424(17) 1 d . . P A 2
H17A H 0.346344 -0.048727 0.365667 0.057 Uiso 0.424(17) 1 calc R U P A 2
H17B H 0.312486 -0.115798 0.431173 0.057 Uiso 0.424(17) 1 calc R U P A 2
H17C H 0.376763 -0.025788 0.451675 0.057 Uiso 0.424(17) 1 calc R U P A 2
C18A C 0.2769(6) 0.0676(7) 0.5417(7) 0.047(2) Uani 0.576(17) 1 d . . P A 1
H18D H 0.269508 -0.000677 0.568730 0.071 Uiso 0.576(17) 1 calc R U P A 1
H18E H 0.233410 0.115898 0.545170 0.071 Uiso 0.576(17) 1 calc R U P A 1
H18F H 0.323027 0.103843 0.564150 0.071 Uiso 0.576(17) 1 calc R U P A 1
C15A C 0.2841(5) 0.0425(6) 0.4604(7) 0.032(2) Uani 0.576(17) 1 d . . P A 1
C16A C 0.2075(5) -0.0063(6) 0.4248(9) 0.057(3) Uani 0.576(17) 1 d . . P A 1
H16D H 0.193611 -0.068581 0.455009 0.086 Uiso 0.576(17) 1 calc R U P A 1
H16E H 0.212746 -0.030886 0.373537 0.086 Uiso 0.576(17) 1 calc R U P A 1
H16F H 0.168049 0.049820 0.423600 0.086 Uiso 0.576(17) 1 calc R U P A 1
C17A C 0.3446(6) -0.0469(8) 0.4547(7) 0.041(2) Uani 0.576(17) 1 d . . P A 1
H17D H 0.394428 -0.018139 0.473781 0.062 Uiso 0.576(17) 1 calc R U P A 1
H17E H 0.345000 -0.068653 0.401992 0.062 Uiso 0.576(17) 1 calc R U P A 1
H17F H 0.332807 -0.110625 0.484527 0.062 Uiso 0.576(17) 1 calc R U P A 1
C12A C 0.2274(6) 0.1563(14) 0.2705(7) 0.063(4) Uani 0.576(17) 1 d . . P A 1
H12D H 0.196854 0.217853 0.285083 0.094 Uiso 0.576(17) 1 calc R U P A 1
H12E H 0.203994 0.087343 0.283627 0.094 Uiso 0.576(17) 1 calc R U P A 1
H12F H 0.230479 0.158647 0.216175 0.094 Uiso 0.576(17) 1 calc R U P A 1
C11A C 0.3053(6) 0.1640(10) 0.3111(7) 0.034(2) Uani 0.576(17) 1 d . . P A 1
C14A C 0.3419(10) 0.2711(12) 0.2839(10) 0.051(4) Uani 0.576(17) 1 d . . P A 1
H14D H 0.340994 0.269585 0.229084 0.077 Uiso 0.576(17) 1 calc R U P A 1
H14E H 0.394366 0.276289 0.306874 0.077 Uiso 0.576(17) 1 calc R U P A 1
H14F H 0.313357 0.334673 0.298753 0.077 Uiso 0.576(17) 1 calc R U P A 1
C13A C 0.3576(6) 0.0704(10) 0.2884(6) 0.039(2) Uani 0.576(17) 1 d . . P A 1
H13D H 0.335951 -0.000440 0.300310 0.058 Uiso 0.576(17) 1 calc R U P A 1
H13E H 0.407816 0.078244 0.316239 0.058 Uiso 0.576(17) 1 calc R U P A 1
H13F H 0.361840 0.074452 0.234333 0.058 Uiso 0.576(17) 1 calc R U P A 1
P1A P 0.3022(4) 0.1759(6) 0.4139(4) 0.0209(9) Uani 0.576(17) 1 d . . P A 1
C3B C 0.3949(17) 0.199(2) 0.4449(14) 0.028(5) Uani 0.424(17) 1 d . . P A 2
H3BA H 0.405364 0.135963 0.479143 0.034 Uiso 0.424(17) 1 calc R U P A 2
H3BB H 0.432366 0.198016 0.407828 0.034 Uiso 0.424(17) 1 calc R U P A 2
O3 O -0.0413(4) 0.1389(6) -0.3987(4) 0.0617(18) Uani 0.5 1 d . . P B 2
O4 O 0.0882(3) 0.1138(6) -0.4122(3) 0.0517(16) Uani 0.5 1 d . . P C 1
C14 C 0.0814(6) 0.0206(12) -0.3001(7) 0.063(3) Uani 0.5 1 d . . P C 1
H14G H 0.094494 0.072516 -0.258282 0.076 Uiso 0.5 1 calc R U P C 1
H14H H 0.088116 -0.055058 -0.280754 0.076 Uiso 0.5 1 calc R U P C 1
C3 C 0.0140(5) 0.1289(8) -0.3901(6) 0.050(2) Uani 0.5 1 d . . P C 1
H3A H -0.024424 0.124257 -0.434308 0.059 Uiso 0.5 1 calc R U P C 1
H3B H 0.009877 0.201367 -0.366154 0.059 Uiso 0.5 1 calc R U P C 1
C11 C 0.0025(6) 0.0385(10) -0.3350(6) 0.054(2) Uani 0.5 1 d . . P C 1
H11A H -0.030988 0.062002 -0.297274 0.065 Uiso 0.5 1 calc R U P C 1
H11B H -0.018535 -0.028102 -0.360836 0.065 Uiso 0.5 1 calc R U P C 1
C16 C -0.0050(5) 0.1220(11) -0.3288(6) 0.057(2) Uani 0.5 1 d . . P B 2
H16G H -0.035428 0.072351 -0.300350 0.069 Uiso 0.5 1 calc R U P B 2
H16H H 0.000713 0.192411 -0.301498 0.069 Uiso 0.5 1 calc R U P B 2
C12 C 0.1270(6) 0.0394(10) -0.3595(5) 0.059(3) Uani 0.5 1 d . . P C 1
H12G H 0.136451 -0.030581 -0.384791 0.071 Uiso 0.5 1 calc R U P C 1
H12H H 0.176277 0.070744 -0.339183 0.071 Uiso 0.5 1 calc R U P C 1
C31 C -0.0170(7) 0.0530(10) -0.4420(7) 0.068(3) Uani 0.5 1 d . . P B 2
H31A H -0.017093 0.077323 -0.494804 0.081 Uiso 0.5 1 calc R U P B 2
H31B H -0.052396 -0.009416 -0.441175 0.081 Uiso 0.5 1 calc R U P B 2
C18 C 0.0589(7) 0.0180(11) -0.4130(9) 0.083(4) Uani 0.5 1 d . . P B 2
H18G H 0.097018 0.044289 -0.445184 0.100 Uiso 0.5 1 calc R U P B 2
H18H H 0.062129 -0.062634 -0.408709 0.100 Uiso 0.5 1 calc R U P B 2
C17 C 0.0692(7) 0.0740(10) -0.3337(11) 0.090(5) Uani 0.5 1 d . . P B 2
H17G H 0.081956 0.019700 -0.293251 0.108 Uiso 0.5 1 calc R U P B 2
H17H H 0.109073 0.130900 -0.330981 0.108 Uiso 0.5 1 calc R U P B 2

loop_
_atom_site_aniso_label
_atom_site_aniso_U_11
_atom_site_aniso_U_22
_atom_site_aniso_U_33
_atom_site_aniso_U_23
_atom_site_aniso_U_13
_atom_site_aniso_U_12
I1 0.04569(15) 0.03739(14) 0.03770(15) 0.01870(10) 0.01480(11) 0.01120(10)
Mo1 0.01260(11) 0.02104(14) 0.02931(16) -0.00702(10) 0.00143(10) -0.00224(9)
P2 0.0125(3) 0.0222(4) 0.0265(4) -0.0050(3) 0.0010(3) 0.0001(3)
P1B 0.0142(18) 0.0183(19) 0.024(3) -0.006(2) 0.001(2) -0.0034(13)
N2 0.0136(11) 0.0247(13) 0.0260(14) 0.0017(10) 0.0055(10) 0.0003(9)
N3 0.0133(11) 0.0202(12) 0.0288(14) -0.0024(10) 0.0008(10) -0.0007(9)
O1 0.0430(17) 0.061(2) 0.0364(17) -0.0062(14) 0.0058(13) -0.0110(15)
N1 0.0280(14) 0.0330(16) 0.0296(16) -0.0066(12) 0.0035(12) -0.0019(12)
C4 0.0143(13) 0.0302(16) 0.0188(15) 0.0063(12) 0.0033(11) 0.0002(11)
C2 0.0141(13) 0.0194(14) 0.0285(17) -0.0010(11) 0.0045(12) -0.0015(10)
C9 0.0120(12) 0.0314(16) 0.0207(16) 0.0041(12) 0.0031(11) -0.0030(11)
C5 0.0176(14) 0.053(2) 0.0220(17) 0.0073(15) 0.0042(13) 0.0095(14)
C1 0.041(2) 0.0313(19) 0.0239(18) -0.0064(13) 0.0018(15) 0.0012(15)
C19 0.0206(14) 0.0220(15) 0.0322(18) 0.0007(12) 0.0066(13) 0.0023(11)
C23 0.0282(16) 0.0295(17) 0.0246(17) -0.0013(13) -0.0033(13) 0.0008(13)
C3A 0.014(4) 0.029(5) 0.053(8) -0.018(5) -0.003(4) 0.008(4)
C22 0.043(2) 0.0264(17) 0.037(2) -0.0045(14) 0.0112(17) 0.0089(15)
C7 0.0175(15) 0.073(3) 0.0193(18) -0.0016(16) -0.0009(13) -0.0037(16)
C8 0.0197(14) 0.045(2) 0.0181(16) -0.0010(13) -0.0009(12) -0.0065(13)
C10 0.0169(14) 0.0286(17) 0.042(2) -0.0144(14) -0.0008(13) 0.0003(12)
C21 0.0288(17) 0.0260(17) 0.037(2) 0.0021(14) 0.0104(15) -0.0012(13)
C24 0.0310(18) 0.049(2) 0.033(2) 0.0100(16) 0.0061(16) -0.0027(16)
C6 0.0137(14) 0.082(3) 0.0219(18) 0.0020(18) 0.0014(13) 0.0090(16)
C25 0.046(2) 0.034(2) 0.041(2) 0.0075(16) -0.0017(18) 0.0061(16)
C20 0.0208(15) 0.0334(19) 0.045(2) 0.0091(15) 0.0012(15) 0.0019(13)
C26 0.057(3) 0.043(2) 0.029(2) -0.0058(16) 0.0000(18) -0.0066(19)
C14B 0.022(4) 0.041(7) 0.023(5) -0.007(5) -0.001(3) -0.002(5)
C13B 0.029(4) 0.041(6) 0.030(7) -0.013(4) 0.006(5) 0.000(4)
C12B 0.024(4) 0.069(8) 0.027(7) -0.022(5) -0.005(4) -0.001(4)
C11B 0.019(4) 0.035(6) 0.013(6) -0.014(4) 0.006(4) -0.009(4)
C29 0.062(3) 0.063(3) 0.075(4) -0.001(2) -0.006(3) 0.006(2)
C28 0.077(3) 0.072(3) 0.070(3) 0.001(3) 0.005(3) 0.036(3)
C27 0.030(2) 0.142(5) 0.051(3) 0.010(3) -0.004(2) 0.014(3)
C30 0.071(3) 0.091(4) 0.053(3) 0.010(3) -0.010(3) -0.029(3)
C15B 0.029(5) 0.028(5) 0.045(8) -0.006(5) 0.020(6) 0.000(3)
O2 0.075(3) 0.263(7) 0.117(4) 0.058(5) -0.018(3) -0.044(4)
C18B 0.054(8) 0.032(5) 0.048(9) 0.022(5) 0.031(7) 0.016(5)
C16B 0.037(6) 0.027(5) 0.098(12) -0.006(6) 0.007(7) -0.015(4)
C17B 0.035(6) 0.020(5) 0.063(9) -0.006(6) 0.024(7) -0.002(4)
C18A 0.074(6) 0.035(4) 0.034(6) 0.011(4) 0.014(5) 0.017(4)
C15A 0.042(4) 0.023(3) 0.032(5) 0.002(3) 0.010(5) -0.001(3)
C16A 0.037(4) 0.023(4) 0.111(11) 0.004(4) 0.004(5) -0.005(3)
C17A 0.049(5) 0.024(4) 0.050(6) -0.003(4) 0.000(5) 0.009(3)
C12A 0.039(5) 0.115(11) 0.032(6) -0.026(6) -0.010(4) 0.011(6)
C11A 0.035(4) 0.044(6) 0.023(5) 0.001(4) 0.002(3) 0.002(4)
C14A 0.072(10) 0.047(8) 0.038(5) -0.005(6) 0.015(6) 0.013(6)
C13A 0.045(4) 0.046(6) 0.025(5) -0.016(4) 0.000(4) 0.012(4)
P1A 0.0190(12) 0.0206(13) 0.022(2) -0.0042(15) -0.0029(16) 0.0008(9)
C3B 0.038(12) 0.023(6) 0.027(7) 0.002(5) 0.016(7) -0.004(5)
O3 0.060(5) 0.052(4) 0.072(5) -0.001(3) 0.000(4) 0.008(3)
O4 0.038(3) 0.077(5) 0.040(3) 0.027(3) 0.002(3) 0.006(3)
C14 0.038(5) 0.091(9) 0.061(7) 0.030(6) 0.006(5) -0.001(5)
C3 0.032(4) 0.050(5) 0.064(7) 0.011(4) -0.005(4) 0.008(4)
C11 0.050(6) 0.061(6) 0.053(6) 0.014(5) 0.008(4) 0.007(5)
C16 0.042(5) 0.078(8) 0.052(7) -0.004(5) 0.003(5) -0.011(5)
C12 0.046(5) 0.091(8) 0.041(5) 0.021(5) 0.011(4) 0.023(5)
C31 0.075(7) 0.066(7) 0.069(7) -0.005(5) 0.036(6) -0.006(6)
C18 0.066(7) 0.073(8) 0.114(11) 0.011(8) 0.032(7) 0.026(6)
C17 0.049(7) 0.053(7) 0.158(16) 0.016(8) -0.039(8) -0.004(5)

loop_
_atom_type_symbol
_atom_type_description
_atom_type_scat_dispersion_real
_atom_type_scat_dispersion_imag
_atom_type_scat_source
C C 0.0033 0.0016 'International Tables Vol C Tables 4.2.6.8 and 6.1.1.4'
H H 0.0000 0.0000 'International Tables Vol C Tables 4.2.6.8 and 6.1.1.4'
I I -0.4742 1.8119 'International Tables Vol C Tables 4.2.6.8 and 6.1.1.4'
Mo Mo -1.6832 0.6857 'International Tables Vol C Tables 4.2.6.8 and 6.1.1.4'
N N 0.0061 0.0033 'International Tables Vol C Tables 4.2.6.8 and 6.1.1.4'
O O 0.0106 0.0060 'International Tables Vol C Tables 4.2.6.8 and 6.1.1.4'
P P 0.1023 0.0942 'International Tables Vol C Tables 4.2.6.8 and 6.1.1.4'

loop_
_geom_angle_atom_site_label_1
_geom_angle_atom_site_label_2
_geom_angle_atom_site_label_3
_geom_angle
_geom_angle_site_symmetry_1
_geom_angle_site_symmetry_3
_geom_angle_publ_flag
P2 Mo1 P1B 152.1(2) . . ?
P2 Mo1 P1A 145.13(15) . . ?
N1 Mo1 P2 99.69(10) . . ?
N1 Mo1 P1B 96.3(2) . . ?
N1 Mo1 C2 106.82(13) . . ?
N1 Mo1 C1 98.78(14) . . ?
N1 Mo1 P1A 104.60(18) . . ?
C2 Mo1 P2 75.73(8) . . ?
C2 Mo1 P1B 77.9(2) . . ?
C2 Mo1 P1A 73.53(18) . . ?
C1 Mo1 P2 97.94(10) . . ?
C1 Mo1 P1B 102.0(2) . . ?
C1 Mo1 C2 154.29(13) . . ?
C1 Mo1 P1A 102.59(19) . . ?
C19 P2 Mo1 116.69(11) . . ?
C23 P2 Mo1 114.04(11) . . ?
C23 P2 C19 113.15(15) . . ?
C10 P2 Mo1 103.59(10) . . ?
C10 P2 C19 103.94(15) . . ?
C10 P2 C23 103.35(16) . . ?
C11B P1B Mo1 117.2(5) . . ?
C11B P1B C3B 104.2(9) . . ?
C15B P1B Mo1 117.0(5) . . ?
C15B P1B C11B 112.5(7) . . ?
C15B P1B C3B 100.9(8) . . ?
C3B P1B Mo1 102.0(9) . . ?
C4 N2 C3A 124.3(9) . . ?
C4 N2 C3B 128.4(11) . . ?
C2 N2 C4 110.3(3) . . ?
C2 N2 C3A 125.0(9) . . ?
C2 N2 C3B 121.0(11) . . ?
C2 N3 C9 110.4(2) . . ?
C2 N3 C10 123.2(2) . . ?
C9 N3 C10 126.3(3) . . ?
N2 C4 C9 106.5(2) . . ?
N2 C4 C5 131.5(3) . . ?
C9 C4 C5 122.0(3) . . ?
N2 C2 Mo1 127.2(2) . . ?
N3 C2 Mo1 126.1(2) . . ?
N3 C2 N2 106.8(2) . . ?
N3 C9 C4 106.1(3) . . ?
N3 C9 C8 131.7(3) . . ?
C4 C9 C8 122.2(3) . . ?
C4 C5 H5 122.2 . . ?
C6 C5 C4 115.5(3) . . ?
C6 C5 H5 122.2 . . ?
O1 C1 Mo1 177.1(4) . . ?
C22 C19 P2 113.4(2) . . ?
C22 C19 C21 108.9(3) . . ?
C22 C19 C20 110.8(3) . . ?
C21 C19 P2 108.6(2) . . ?
C21 C19 C20 106.5(3) . . ?
C20 C19 P2 108.5(2) . . ?
C24 C23 P2 110.1(2) . . ?
C24 C23 C26 109.0(3) . . ?
C25 C23 P2 105.6(3) . . ?
C25 C23 C24 107.5(3) . . ?
C25 C23 C26 108.4(3) . . ?
C26 C23 P2 115.9(3) . . ?
N2 C3A H3AA 110.0 . . ?
N2 C3A H3AB 110.0 . . ?
N2 C3A P1A 108.3(11) . . ?
H3AA C3A H3AB 108.4 . . ?
P1A C3A H3AA 110.0 . . ?
P1A C3A H3AB 110.0 . . ?
C19 C22 H22A 109.5 . . ?
C19 C22 H22B 109.5 . . ?
C19 C22 H22C 109.5 . . ?
H22A C22 H22B 109.5 . . ?
H22A C22 H22C 109.5 . . ?
H22B C22 H22C 109.5 . . ?
C8 C7 H7 118.8 . . ?
C8 C7 C6 122.4(3) . . ?
C6 C7 H7 118.8 . . ?
C9 C8 H8 122.3 . . ?
C7 C8 C9 115.3(3) . . ?
C7 C8 H8 122.3 . . ?
P2 C10 H10A 109.9 . . ?
P2 C10 H10B 109.9 . . ?
N3 C10 P2 108.8(2) . . ?
N3 C10 H10A 109.9 . . ?
N3 C10 H10B 109.9 . . ?
H10A C10 H10B 108.3 . . ?
C19 C21 H21A 109.5 . . ?
C19 C21 H21B 109.5 . . ?
C19 C21 H21C 109.5 . . ?
H21A C21 H21B 109.5 . . ?
H21A C21 H21C 109.5 . . ?
H21B C21 H21C 109.5 . . ?
C23 C24 H24A 109.5 . . ?
C23 C24 H24B 109.5 . . ?
C23 C24 H24C 109.5 . . ?
H24A C24 H24B 109.5 . . ?
H24A C24 H24C 109.5 . . ?
H24B C24 H24C 109.5 . . ?
C5 C6 C7 122.5(3) . . ?
C5 C6 H6 118.7 . . ?
C7 C6 H6 118.7 . . ?
C23 C25 H25A 109.5 . . ?
C23 C25 H25B 109.5 . . ?
C23 C25 H25C 109.5 . . ?
H25A C25 H25B 109.5 . . ?
H25A C25 H25C 109.5 . . ?
H25B C25 H25C 109.5 . . ?
C19 C20 H20A 109.5 . . ?
C19 C20 H20B 109.5 . . ?
C19 C20 H20C 109.5 . . ?
H20A C20 H20B 109.5 . . ?
H20A C20 H20C 109.5 . . ?
H20B C20 H20C 109.5 . . ?
C23 C26 H26A 109.5 . . ?
C23 C26 H26B 109.5 . . ?
C23 C26 H26C 109.5 . . ?
H26A C26 H26B 109.5 . . ?
H26A C26 H26C 109.5 . . ?
H26B C26 H26C 109.5 . . ?
H14A C14B H14B 109.5 . . ?
H14A C14B H14C 109.5 . . ?
H14B C14B H14C 109.5 . . ?
C11B C14B H14A 109.5 . . ?
C11B C14B H14B 109.5 . . ?
C11B C14B H14C 109.5 . . ?
H13A C13B H13B 109.5 . . ?
H13A C13B H13C 109.5 . . ?
H13B C13B H13C 109.5 . . ?
C11B C13B H13A 109.5 . . ?
C11B C13B H13B 109.5 . . ?
C11B C13B H13C 109.5 . . ?
H12A C12B H12B 109.5 . . ?
H12A C12B H12C 109.5 . . ?
H12B C12B H12C 109.5 . . ?
C11B C12B H12A 109.5 . . ?
C11B C12B H12B 109.5 . . ?
C11B C12B H12C 109.5 . . ?
C14B C11B P1B 106.2(11) . . ?
C14B C11B C12B 106.7(11) . . ?
C13B C11B P1B 114.2(9) . . ?
C13B C11B C14B 110.3(11) . . ?
C13B C11B C12B 109.5(10) . . ?
C12B C11B P1B 109.6(8) . . ?
H29A C29 H29B 109.0 . . ?
C28 C29 H29A 111.0 . . ?
C28 C29 H29B 111.0 . . ?
C28 C29 C30 103.7(5) . . ?
C30 C29 H29A 111.0 . . ?
C30 C29 H29B 111.0 . . ?
C29 C28 H28A 110.7 . . ?
C29 C28 H28B 110.7 . . ?
C29 C28 C27 105.3(5) . . ?
H28A C28 H28B 108.8 . . ?
C27 C28 H28A 110.7 . . ?
C27 C28 H28B 110.7 . . ?
C28 C27 H27A 110.4 . . ?
C28 C27 H27B 110.4 . . ?
H27A C27 H27B 108.6 . . ?
O2 C27 C28 106.7(5) . . ?
O2 C27 H27A 110.4 . . ?
O2 C27 H27B 110.4 . . ?
C29 C30 H30A 111.9 . . ?
C29 C30 H30B 111.9 . . ?
H30A C30 H30B 109.6 . . ?
O2 C30 C29 99.5(5) . . ?
O2 C30 H30A 111.9 . . ?
O2 C30 H30B 111.9 . . ?
C18B C15B P1B 104.9(7) . . ?
C18B C15B C16B 109.6(10) . . ?
C18B C15B C17B 108.6(10) . . ?
C16B C15B P1B 107.3(8) . . ?
C17B C15B P1B 116.7(8) . . ?
C17B C15B C16B 109.5(9) . . ?
C27 O2 C30 109.8(5) . . ?
C15B C18B H18A 109.5 . . ?
C15B C18B H18B 109.5 . . ?
C15B C18B H18C 109.5 . . ?
H18A C18B H18B 109.5 . . ?
H18A C18B H18C 109.5 . . ?
H18B C18B H18C 109.5 . . ?
C15B C16B H16A 109.5 . . ?
C15B C16B H16B 109.5 . . ?
C15B C16B H16C 109.5 . . ?
H16A C16B H16B 109.5 . . ?
H16A C16B H16C 109.5 . . ?
H16B C16B H16C 109.5 . . ?
C15B C17B H17A 109.5 . . ?
C15B C17B H17B 109.5 . . ?
C15B C17B H17C 109.5 . . ?
H17A C17B H17B 109.5 . . ?
H17A C17B H17C 109.5 . . ?
H17B C17B H17C 109.5 . . ?
H18D C18A H18E 109.5 . . ?
H18D C18A H18F 109.5 . . ?
H18E C18A H18F 109.5 . . ?
C15A C18A H18D 109.5 . . ?
C15A C18A H18E 109.5 . . ?
C15A C18A H18F 109.5 . . ?
C18A C15A C16A 108.2(8) . . ?
C18A C15A C17A 109.9(7) . . ?
C18A C15A P1A 106.8(6) . . ?
C16A C15A P1A 109.6(6) . . ?
C17A C15A C16A 106.6(7) . . ?
C17A C15A P1A 115.5(7) . . ?
C15A C16A H16D 109.5 . . ?
C15A C16A H16E 109.5 . . ?
C15A C16A H16F 109.5 . . ?
H16D C16A H16E 109.5 . . ?
H16D C16A H16F 109.5 . . ?
H16E C16A H16F 109.5 . . ?
C15A C17A H17D 109.5 . . ?
C15A C17A H17E 109.5 . . ?
C15A C17A H17F 109.5 . . ?
H17D C17A H17E 109.5 . . ?
H17D C17A H17F 109.5 . . ?
H17E C17A H17F 109.5 . . ?
H12D C12A H12E 109.5 . . ?
H12D C12A H12F 109.5 . . ?
H12E C12A H12F 109.5 . . ?
C11A C12A H12D 109.5 . . ?
C11A C12A H12E 109.5 . . ?
C11A C12A H12F 109.5 . . ?
C12A C11A C14A 107.3(10) . . ?
C12A C11A C13A 112.0(10) . . ?
C12A C11A P1A 111.3(8) . . ?
C14A C11A P1A 107.6(9) . . ?
C13A C11A C14A 104.7(9) . . ?
C13A C11A P1A 113.6(7) . . ?
C11A C14A H14D 109.5 . . ?
C11A C14A H14E 109.5 . . ?
C11A C14A H14F 109.5 . . ?
H14D C14A H14E 109.5 . . ?
H14D C14A H14F 109.5 . . ?
H14E C14A H14F 109.5 . . ?
C11A C13A H13D 109.5 . . ?
C11A C13A H13E 109.5 . . ?
C11A C13A H13F 109.5 . . ?
H13D C13A H13E 109.5 . . ?
H13D C13A H13F 109.5 . . ?
H13E C13A H13F 109.5 . . ?
C3A P1A Mo1 105.6(6) . . ?
C3A P1A C15A 102.4(7) . . ?
C3A P1A C11A 103.3(8) . . ?
C15A P1A Mo1 116.9(4) . . ?
C11A P1A Mo1 113.1(4) . . ?
C11A P1A C15A 113.5(6) . . ?
P1B C3B H3BA 109.4 . . ?
P1B C3B H3BB 109.4 . . ?
N2 C3B P1B 111.1(16) . . ?
N2 C3B H3BA 109.4 . . ?
N2 C3B H3BB 109.4 . . ?
H3BA C3B H3BB 108.0 . . ?
C16 O3 C31 104.5(9) . . ?
C3 O4 C12 107.0(7) . . ?
H14G C14 H14H 108.9 . . ?
C11 C14 H14G 110.9 . . ?
C11 C14 H14H 110.9 . . ?
C12 C14 H14G 110.9 . . ?
C12 C14 H14H 110.9 . . ?
C12 C14 C11 104.5(9) . . ?
O4 C3 H3A 110.5 . . ?
O4 C3 H3B 110.5 . . ?
O4 C3 C11 106.3(7) . . ?
H3A C3 H3B 108.7 . . ?
C11 C3 H3A 110.5 . . ?
C11 C3 H3B 110.5 . . ?
C14 C11 C3 101.2(8) . . ?
C14 C11 H11A 111.5 . . ?
C14 C11 H11B 111.5 . . ?
C3 C11 H11A 111.5 . . ?
C3 C11 H11B 111.5 . . ?
H11A C11 H11B 109.4 . . ?
O3 C16 H16G 109.5 . . ?
O3 C16 H16H 109.5 . . ?
O3 C16 C17 110.5(11) . . ?
H16G C16 H16H 108.1 . . ?
C17 C16 H16G 109.5 . . ?
C17 C16 H16H 109.5 . . ?
O4 C12 H12G 109.9 . . ?
O4 C12 H12H 109.9 . . ?
C14 C12 O4 108.8(8) . . ?
C14 C12 H12G 109.9 . . ?
C14 C12 H12H 109.9 . . ?
H12G C12 H12H 108.3 . . ?
O3 C31 H31A 109.5 . . ?
O3 C31 H31B 109.5 . . ?
O3 C31 C18 110.6(11) . . ?
H31A C31 H31B 108.1 . . ?
C18 C31 H31A 109.5 . . ?
C18 C31 H31B 109.5 . . ?
C31 C18 H18G 111.4 . . ?
C31 C18 H18H 111.4 . . ?
C31 C18 C17 102.1(9) . . ?
H18G C18 H18H 109.2 . . ?
C17 C18 H18G 111.4 . . ?
C17 C18 H18H 111.4 . . ?
C16 C17 C18 102.2(10) . . ?
C16 C17 H17G 111.3 . . ?
C16 C17 H17H 111.3 . . ?
C18 C17 H17G 111.3 . . ?
C18 C17 H17H 111.3 . . ?
H17G C17 H17H 109.2 . . ?

loop_
_geom_bond_atom_site_label_1
_geom_bond_atom_site_label_2
_geom_bond_distance
_geom_bond_site_symmetry_2
_geom_bond_publ_flag
Mo1 P2 2.5204(8) . ?
Mo1 P1B 2.540(10) . ?
Mo1 N1 1.652(3) . ?
Mo1 C2 2.171(3) . ?
Mo1 C1 2.114(4) . ?
Mo1 P1A 2.557(8) . ?
P2 C19 1.877(3) . ?
P2 C23 1.873(4) . ?
P2 C10 1.869(3) . ?
P1B C11B 1.880(14) . ?
P1B C15B 1.873(13) . ?
P1B C3B 1.90(3) . ?
N2 C4 1.387(4) . ?
N2 C2 1.352(4) . ?
N2 C3A 1.42(2) . ?
N2 C3B 1.52(3) . ?
N3 C2 1.352(4) . ?
N3 C9 1.389(4) . ?
N3 C10 1.465(4) . ?
O1 C1 1.034(4) . ?
C4 C9 1.392(5) . ?
C4 C5 1.395(4) . ?
C9 C8 1.395(4) . ?
C5 H5 0.9500 . ?
C5 C6 1.381(5) . ?
C19 C22 1.530(5) . ?
C19 C21 1.541(5) . ?
C19 C20 1.544(5) . ?
C23 C24 1.540(5) . ?
C23 C25 1.535(5) . ?
C23 C26 1.542(5) . ?
C3A H3AA 0.9900 . ?
C3A H3AB 0.9900 . ?
C3A P1A 1.84(2) . ?
C22 H22A 0.9800 . ?
C22 H22B 0.9800 . ?
C22 H22C 0.9800 . ?
C7 H7 0.9500 . ?
C7 C8 1.386(5) . ?
C7 C6 1.391(6) . ?
C8 H8 0.9500 . ?
C10 H10A 0.9900 . ?
C10 H10B 0.9900 . ?
C21 H21A 0.9800 . ?
C21 H21B 0.9800 . ?
C21 H21C 0.9800 . ?
C24 H24A 0.9800 . ?
C24 H24B 0.9800 . ?
C24 H24C 0.9800 . ?
C6 H6 0.9500 . ?
C25 H25A 0.9800 . ?
C25 H25B 0.9800 . ?
C25 H25C 0.9800 . ?
C20 H20A 0.9800 . ?
C20 H20B 0.9800 . ?
C20 H20C 0.9800 . ?
C26 H26A 0.9800 . ?
C26 H26B 0.9800 . ?
C26 H26C 0.9800 . ?
C14B H14A 0.9800 . ?
C14B H14B 0.9800 . ?
C14B H14C 0.9800 . ?
C14B C11B 1.528(15) . ?
C13B H13A 0.9800 . ?
C13B H13B 0.9800 . ?
C13B H13C 0.9800 . ?
C13B C11B 1.509(17) . ?
C12B H12A 0.9800 . ?
C12B H12B 0.9800 . ?
C12B H12C 0.9800 . ?
C12B C11B 1.564(16) . ?
C29 H29A 0.9900 . ?
C29 H29B 0.9900 . ?
C29 C28 1.476(8) . ?
C29 C30 1.496(8) . ?
C28 H28A 0.9900 . ?
C28 H28B 0.9900 . ?
C28 C27 1.488(9) . ?
C27 H27A 0.9900 . ?
C27 H27B 0.9900 . ?
C27 O2 1.339(8) . ?
C30 H30A 0.9900 . ?
C30 H30B 0.9900 . ?
C30 O2 1.475(8) . ?
C15B C18B 1.504(15) . ?
C15B C16B 1.583(17) . ?
C15B C17B 1.539(16) . ?
C18B H18A 0.9800 . ?
C18B H18B 0.9800 . ?
C18B H18C 0.9800 . ?
C16B H16A 0.9800 . ?
C16B H16B 0.9800 . ?
C16B H16C 0.9800 . ?
C17B H17A 0.9800 . ?
C17B H17B 0.9800 . ?
C17B H17C 0.9800 . ?
C18A H18D 0.9800 . ?
C18A H18E 0.9800 . ?
C18A H18F 0.9800 . ?
C18A C15A 1.505(11) . ?
C15A C16A 1.558(12) . ?
C15A C17A 1.546(13) . ?
C15A P1A 1.874(10) . ?
C16A H16D 0.9800 . ?
C16A H16E 0.9800 . ?
C16A H16F 0.9800 . ?
C17A H17D 0.9800 . ?
C17A H17E 0.9800 . ?
C17A H17F 0.9800 . ?
C12A H12D 0.9800 . ?
C12A H12E 0.9800 . ?
C12A H12F 0.9800 . ?
C12A C11A 1.496(13) . ?
C11A C14A 1.563(14) . ?
C11A C13A 1.556(14) . ?
C11A P1A 1.851(13) . ?
C14A H14D 0.9800 . ?
C14A H14E 0.9800 . ?
C14A H14F 0.9800 . ?
C13A H13D 0.9800 . ?
C13A H13E 0.9800 . ?
C13A H13F 0.9800 . ?
C3B H3BA 0.9900 . ?
C3B H3BB 0.9900 . ?
O3 C16 1.360(13) . ?
O3 C31 1.401(13) . ?
O4 C3 1.429(11) . ?
O4 C12 1.432(11) . ?
C14 H14G 0.9900 . ?
C14 H14H 0.9900 . ?
C14 C11 1.489(14) . ?
C14 C12 1.422(14) . ?
C3 H3A 0.9900 . ?
C3 H3B 0.9900 . ?
C3 C11 1.510(13) . ?
C11 H11A 0.9900 . ?
C11 H11B 0.9900 . ?
C16 H16G 0.9900 . ?
C16 H16H 0.9900 . ?
C16 C17 1.455(16) . ?
C12 H12G 0.9900 . ?
C12 H12H 0.9900 . ?
C31 H31A 0.9900 . ?
C31 H31B 0.9900 . ?
C31 C18 1.457(16) . ?
C18 H18G 0.9900 . ?
C18 H18H 0.9900 . ?
C18 C17 1.57(2) . ?
C17 H17G 0.9900 . ?
C17 H17H 0.9900 . ?

loop_
_geom_torsion_atom_site_label_1
_geom_torsion_atom_site_label_2
_geom_torsion_atom_site_label_3
_geom_torsion_atom_site_label_4
_geom_torsion
_geom_torsion_site_symmetry_1
_geom_torsion_site_symmetry_2
_geom_torsion_site_symmetry_3
_geom_torsion_site_symmetry_4
_geom_torsion_publ_flag
Mo1 P2 C19 C22 178.5(2) . . . . ?
Mo1 P2 C19 C21 -60.3(2) . . . . ?
Mo1 P2 C19 C20 55.1(3) . . . . ?
Mo1 P2 C23 C24 -80.9(3) . . . . ?
Mo1 P2 C23 C25 35.0(3) . . . . ?
Mo1 P2 C23 C26 155.0(2) . . . . ?
Mo1 P2 C10 N3 -16.0(3) . . . . ?
Mo1 P1B C11B C14B 55.8(11) . . . . ?
Mo1 P1B C11B C13B 177.6(8) . . . . ?
Mo1 P1B C11B C12B -59.1(10) . . . . ?
Mo1 P1B C15B C18B -33.8(9) . . . . ?
Mo1 P1B C15B C16B 82.7(9) . . . . ?
Mo1 P1B C15B C17B -154.0(9) . . . . ?
N2 C4 C9 N3 0.6(3) . . . . ?
N2 C4 C9 C8 -179.7(3) . . . . ?
N2 C4 C5 C6 -178.9(3) . . . . ?
N2 C3A P1A Mo1 3.7(13) . . . . ?
N2 C3A P1A C15A -119.2(11) . . . . ?
N2 C3A P1A C11A 122.7(11) . . . . ?
N3 C9 C8 C7 177.9(3) . . . . ?
C4 N2 C2 Mo1 -178.7(2) . . . . ?
C4 N2 C2 N3 0.6(3) . . . . ?
C4 N2 C3A P1A 172.3(5) . . . . ?
C4 N2 C3B P1B -177.2(5) . . . . ?
C4 C9 C8 C7 -1.7(5) . . . . ?
C4 C5 C6 C7 -0.6(6) . . . . ?
C2 N2 C4 C9 -0.8(3) . . . . ?
C2 N2 C4 C5 178.5(3) . . . . ?
C2 N2 C3A P1A 0.2(16) . . . . ?
C2 N2 C3B P1B 10.3(14) . . . . ?
C2 N3 C9 C4 -0.2(3) . . . . ?
C2 N3 C9 C8 -179.9(3) . . . . ?
C2 N3 C10 P2 11.6(4) . . . . ?
C9 N3 C2 Mo1 179.1(2) . . . . ?
C9 N3 C2 N2 -0.3(3) . . . . ?
C9 N3 C10 P2 -165.7(2) . . . . ?
C9 C4 C5 C6 0.3(5) . . . . ?
C5 C4 C9 N3 -178.8(3) . . . . ?
C5 C4 C9 C8 1.0(5) . . . . ?
C19 P2 C23 C24 55.7(3) . . . . ?
C19 P2 C23 C25 171.5(2) . . . . ?
C19 P2 C23 C26 -68.5(3) . . . . ?
C19 P2 C10 N3 -138.4(2) . . . . ?
C23 P2 C19 C22 43.2(3) . . . . ?
C23 P2 C19 C21 164.4(2) . . . . ?
C23 P2 C19 C20 -80.2(3) . . . . ?
C23 P2 C10 N3 103.2(3) . . . . ?
C3A N2 C4 C9 -173.9(10) . . . . ?
C3A N2 C4 C5 5.4(11) . . . . ?
C3A N2 C2 Mo1 -5.6(11) . . . . ?
C3A N2 C2 N3 173.7(10) . . . . ?
C8 C7 C6 C5 -0.2(6) . . . . ?
C10 P2 C19 C22 -68.2(3) . . . . ?
C10 P2 C19 C21 53.0(3) . . . . ?
C10 P2 C19 C20 168.4(2) . . . . ?
C10 P2 C23 C24 167.4(2) . . . . ?
C10 P2 C23 C25 -76.8(3) . . . . ?
C10 P2 C23 C26 43.2(3) . . . . ?
C10 N3 C2 Mo1 1.4(4) . . . . ?
C10 N3 C2 N2 -177.9(3) . . . . ?
C10 N3 C9 C4 177.3(3) . . . . ?
C10 N3 C9 C8 -2.4(6) . . . . ?
C6 C7 C8 C9 1.4(5) . . . . ?
C11B P1B C15B C18B -173.7(8) . . . . ?
C11B P1B C15B C16B -57.2(10) . . . . ?
C11B P1B C15B C17B 66.1(12) . . . . ?
C29 C28 C27 O2 0.9(7) . . . . ?
C29 C30 O2 C27 -37.9(8) . . . . ?
C28 C29 C30 O2 35.8(6) . . . . ?
C28 C27 O2 C30 23.6(9) . . . . ?
C30 C29 C28 C27 -23.9(6) . . . . ?
C15B P1B C11B C14B -164.4(10) . . . . ?
C15B P1B C11B C13B -42.5(11) . . . . ?
C15B P1B C11B C12B 80.7(11) . . . . ?
C18A C15A P1A Mo1 -40.9(7) . . . . ?
C18A C15A P1A C3A 74.0(9) . . . . ?
C18A C15A P1A C11A -175.4(7) . . . . ?
C16A C15A P1A Mo1 76.0(7) . . . . ?
C16A C15A P1A C3A -169.1(9) . . . . ?
C16A C15A P1A C11A -58.5(9) . . . . ?
C17A C15A P1A Mo1 -163.5(6) . . . . ?
C17A C15A P1A C3A -48.6(10) . . . . ?
C17A C15A P1A C11A 62.0(9) . . . . ?
C12A C11A P1A Mo1 -58.3(9) . . . . ?
C12A C11A P1A C3A -171.9(10) . . . . ?
C12A C11A P1A C15A 78.0(10) . . . . ?
C14A C11A P1A Mo1 58.9(9) . . . . ?
C14A C11A P1A C3A -54.7(10) . . . . ?
C14A C11A P1A C15A -164.8(8) . . . . ?
C13A C11A P1A Mo1 174.3(7) . . . . ?
C13A C11A P1A C3A 60.6(10) . . . . ?
C13A C11A P1A C15A -49.5(10) . . . . ?
C3B P1B C11B C14B -56.0(13) . . . . ?
C3B P1B C11B C13B 65.9(13) . . . . ?
C3B P1B C11B C12B -170.9(11) . . . . ?
C3B P1B C15B C18B 75.8(11) . . . . ?
C3B P1B C15B C16B -167.7(11) . . . . ?
C3B P1B C15B C17B -44.4(13) . . . . ?
C3B N2 C4 C9 -173.9(10) . . . . ?
C3B N2 C4 C5 5.4(11) . . . . ?
C3B N2 C2 Mo1 -5.0(10) . . . . ?
C3B N2 C2 N3 174.3(9) . . . . ?
O3 C16 C17 C18 -23.9(14) . . . . ?
O3 C31 C18 C17 14.1(13) . . . . ?
O4 C3 C11 C14 30.3(12) . . . . ?
C3 O4 C12 C14 -7.8(13) . . . . ?
C11 C14 C12 O4 27.3(14) . . . . ?
C16 O3 C31 C18 -29.3(12) . . . . ?
C12 O4 C3 C11 -14.8(11) . . . . ?
C12 C14 C11 C3 -34.5(13) . . . . ?
C31 O3 C16 C17 33.3(12) . . . . ?
C31 C18 C17 C16 5.2(14) . . . . ?
